data_2225719
loop_
_publ_author_name
'Necefo\(glu, Hacali'
'\,Cimen, Efdal'
'Tercan, Bar\?i\,s'
'S\"uzen, Yasemin'
'H\"okelek, Tuncer'

_publ_section_title
;
 Aquabis(isonicotinamide-\k<i>N</i>^1^)bis(4-methylbenzoato)-\k<i>O</i>;\k^2^<i>O</i>,<i>O</i>'-cadmium(II)
 monohydrate
;
_journal_coeditor_code XU2732
_journal_issue 4
_journal_name_full 'Acta Crystallographica Section E'
_journal_page_first m392
_journal_page_last m393
_journal_paper_doi 10.1107/S1600536810008366
_journal_volume 66
_journal_year 2010
_chemical_formula_iupac '[Cd (C8 H7 O2)2 (C6 H6 N2 O)2 (H2 O)], H2 O'
_chemical_formula_moiety 'C28 H28 Cd N4 O7, H2 O'
_chemical_formula_sum 'C28 H30 Cd N4 O8'
_chemical_formula_weight 662.97
_chemical_name_systematic
;
Aquabis(isonicotinamide-\k<i>N</i>^1^)bis(4-methylbenzoato)-
\k<i>O</i>;\k^2^<i>O</i>,<i>O</i>'-cadmium(II) monohydrate
;
_space_group_IT_number 2
_symmetry_cell_setting triclinic
_symmetry_space_group_name_Hall '-P 1'
_symmetry_space_group_name_H-M 'P -1'
_atom_sites_solution_hydrogens geom
_atom_sites_solution_primary direct
_atom_sites_solution_secondary difmap
_audit_creation_method SHELXL-97
_cell_angle_alpha 78.278(3)
_cell_angle_beta 69.776(2)
_cell_angle_gamma 71.746(3)
_cell_formula_units_Z 2
_cell_length_a 9.5032(2)
_cell_length_b 12.3543(3)
_cell_length_c 13.6134(3)
_cell_measurement_reflns_used 8576
_cell_measurement_temperature 102(2)
_cell_measurement_theta_max 28.25
_cell_measurement_theta_min 2.40
_cell_volume 1416.18(6)
_computing_cell_refinement 'SAINT (Bruker, 2007)'
_computing_data_collection 'APEX2 (Bruker, 2007)'
_computing_data_reduction 'SAINT (Bruker, 2007)'
_computing_molecular_graphics 'ORTEP-3 for Windows (Farrugia, 1997)'
_computing_publication_material 'WinGX (Farrugia, 1999) and PLATON (Spek, 2009)'
_computing_structure_refinement 'SHELXL97 (Sheldrick, 2008)'
_computing_structure_solution 'SHELXS97 (Sheldrick, 2008)'
_diffrn_ambient_temperature 102(2)
_diffrn_measured_fraction_theta_full 0.988
_diffrn_measured_fraction_theta_max 0.988
_diffrn_measurement_device_type 'Bruker Kappa APEXII CCD area-detector diffractometer'
_diffrn_measurement_method '\f and \w scans'
_diffrn_radiation_monochromator graphite
_diffrn_radiation_source 'fine-focus sealed tube'
_diffrn_radiation_type MoK\a
_diffrn_radiation_wavelength 0.71073
_diffrn_reflns_av_R_equivalents 0.0213
_diffrn_reflns_av_sigmaI/netI 0.0178
_diffrn_reflns_limit_h_max 12
_diffrn_reflns_limit_h_min -12
_diffrn_reflns_limit_k_max 16
_diffrn_reflns_limit_k_min -16
_diffrn_reflns_limit_l_max 18
_diffrn_reflns_limit_l_min -18
_diffrn_reflns_number 25922
_diffrn_reflns_theta_full 28.57
_diffrn_reflns_theta_max 28.57
_diffrn_reflns_theta_min 1.60
_diffrn_standards_number 0
_exptl_absorpt_coefficient_mu 0.827
_exptl_absorpt_correction_T_max 0.8811
_exptl_absorpt_correction_T_min 0.8191
_exptl_absorpt_correction_type multi-scan
_exptl_absorpt_process_details '(SADABS; Bruker, 2005)'
_exptl_crystal_colour colorless
_exptl_crystal_density_diffrn 1.555
_exptl_crystal_density_method 'not measured'
_exptl_crystal_description block
_exptl_crystal_F_000 676
_exptl_crystal_size_max 0.40
_exptl_crystal_size_mid 0.20
_exptl_crystal_size_min 0.15
_refine_diff_density_max 0.556
_refine_diff_density_min -0.377
_refine_ls_extinction_method none
_refine_ls_goodness_of_fit_ref 1.138
_refine_ls_hydrogen_treatment mixed
_refine_ls_matrix_type full
_refine_ls_number_parameters 404
_refine_ls_number_reflns 7154
_refine_ls_number_restraints 0
_refine_ls_restrained_S_all 1.138
_refine_ls_R_factor_all 0.0210
_refine_ls_R_factor_gt 0.0204
_refine_ls_shift/su_max 0.001
_refine_ls_shift/su_mean 0.000
_refine_ls_structure_factor_coef Fsqd
_refine_ls_weighting_details 'calc w=1/[\s^2^(Fo^2^)+(0.0175P)^2^+1.1925P] where P=(Fo^2^+2Fc^2^)/3'
_refine_ls_weighting_scheme calc
_refine_ls_wR_factor_gt 0.0522
_refine_ls_wR_factor_ref 0.0525
_reflns_number_gt 6962
_reflns_number_total 7154
_reflns_threshold_expression I>2\s(I)
_cod_data_source_file xu2732.cif
_cod_data_source_block I
_cod_database_code 2225719
_cod_database_fobs_code 2225719

loop_
_symmetry_equiv_pos_as_xyz
'x, y, z'
'-x, -y, -z'

loop_
_atom_site_type_symbol
_atom_site_label
_atom_site_fract_x
_atom_site_fract_y
_atom_site_fract_z
_atom_site_U_iso_or_equiv
_atom_site_adp_type
_atom_site_calc_flag
_atom_site_refinement_flags
_atom_site_occupancy
_atom_site_disorder_assembly
_atom_site_disorder_group
Cd Cd1 0.141608(11) 0.121190(8) 0.094078(7) 0.00977(3) Uani d . 1 . .
O O1 0.21408(12) 0.17237(9) 0.21480(8) 0.0153(2) Uani d . 1 . .
O O2 0.43486(13) 0.06777(9) 0.11883(8) 0.0158(2) Uani d . 1 . .
O O3 -0.09543(12) 0.15690(9) 0.04849(8) 0.0150(2) Uani d . 1 . .
O O4 -0.08901(13) 0.26914(10) 0.15327(9) 0.0164(2) Uani d . 1 . .
O O5 0.56683(13) 0.41643(10) -0.38584(9) 0.0199(2) Uani d . 1 . .
O O6 -0.03527(14) -0.40999(9) 0.37641(9) 0.0178(2) Uani d . 1 . .
O O7 0.25490(14) -0.02091(10) -0.01623(9) 0.0183(2) Uani d . 1 . .
H H71 0.345(3) -0.038(2) -0.0464(19) 0.030(6) Uiso d . 1 . .
H H72 0.214(3) -0.064(2) -0.0261(18) 0.028(6) Uiso d . 1 . .
O O8 -0.06722(16) 0.23407(12) 0.36356(10) 0.0224(2) Uani d . 1 . .
H H81 -0.115(3) 0.252(2) 0.323(2) 0.039(7) Uiso d . 1 . .
H H82 0.021(3) 0.216(2) 0.326(2) 0.039(7) Uiso d . 1 . .
N N1 0.24879(15) 0.23682(11) -0.05300(10) 0.0131(2) Uani d . 1 . .
N N2 0.32591(17) 0.46852(14) -0.40532(11) 0.0222(3) Uani d . 1 . .
H H21 0.355(3) 0.502(2) -0.4672(19) 0.029(6) Uiso d . 1 . .
H H22 0.235(3) 0.4542(19) -0.3832(18) 0.027(6) Uiso d . 1 . .
N N3 0.06838(15) -0.03017(11) 0.21984(10) 0.0139(2) Uani d . 1 . .
N N4 0.02873(16) -0.36600(12) 0.50561(10) 0.0162(2) Uani d . 1 . .
H H41 0.056(2) -0.3201(18) 0.5322(17) 0.022(5) Uiso d . 1 . .
H H42 0.020(2) -0.4306(19) 0.5415(16) 0.019(5) Uiso d . 1 . .
C C1 0.35814(17) 0.12189(12) 0.19750(11) 0.0122(3) Uani d . 1 . .
C C2 0.43118(17) 0.12606(13) 0.27780(11) 0.0138(3) Uani d . 1 . .
C C3 0.34802(19) 0.19738(14) 0.35725(13) 0.0190(3) Uani d . 1 . .
H H3 0.2493 0.2439 0.3587 0.023 Uiso calc R 1 . .
C C4 0.4114(2) 0.19972(16) 0.43464(13) 0.0223(3) Uani d . 1 . .
H H4 0.3544 0.2478 0.4874 0.027 Uiso calc R 1 . .
C C5 0.55876(19) 0.13100(15) 0.43413(12) 0.0196(3) Uani d . 1 . .
C C6 0.64170(19) 0.06017(15) 0.35394(13) 0.0208(3) Uani d . 1 . .
H H6 0.7406 0.0138 0.3523 0.025 Uiso calc R 1 . .
C C7 0.57917(18) 0.05760(14) 0.27640(12) 0.0174(3) Uani d . 1 . .
H H7 0.6364 0.0099 0.2233 0.021 Uiso calc R 1 . .
C C8 0.6266(2) 0.13244(18) 0.51874(14) 0.0276(4) Uani d . 1 . .
H H8A 0.7263 0.0775 0.5079 0.041 Uiso calc R 1 . .
H H8B 0.5582 0.1132 0.5865 0.041 Uiso calc R 1 . .
H H8C 0.6384 0.2075 0.5157 0.041 Uiso calc R 1 . .
C C9 -0.16048(17) 0.24072(12) 0.10406(11) 0.0123(3) Uani d . 1 . .
C C10 -0.32334(17) 0.30742(12) 0.10992(12) 0.0130(3) Uani d . 1 . .
C C11 -0.41385(18) 0.37317(13) 0.19319(12) 0.0166(3) Uani d . 1 . .
H H11 -0.3706 0.3785 0.2432 0.020 Uiso calc R 1 . .
C C12 -0.56823(19) 0.43074(14) 0.20192(13) 0.0195(3) Uani d . 1 . .
H H12 -0.6280 0.4732 0.2584 0.023 Uiso calc R 1 . .
C C13 -0.63418(18) 0.42543(13) 0.12678(13) 0.0177(3) Uani d . 1 . .
C C14 -0.54103(18) 0.36423(13) 0.04114(13) 0.0176(3) Uani d . 1 . .
H H14 -0.5822 0.3633 -0.0114 0.021 Uiso calc R 1 . .
C C15 -0.38809(18) 0.30477(13) 0.03297(12) 0.0152(3) Uani d . 1 . .
H H15 -0.3283 0.2629 -0.0240 0.018 Uiso calc R 1 . .
C C16 -0.80317(19) 0.48229(16) 0.13748(15) 0.0257(4) Uani d . 1 . .
H H16A -0.8456 0.5324 0.1920 0.039 Uiso calc R 1 . .
H H16B -0.8590 0.4248 0.1551 0.039 Uiso calc R 1 . .
H H16C -0.8127 0.5259 0.0721 0.039 Uiso calc R 1 . .
C C17 0.16137(17) 0.33676(13) -0.08530(12) 0.0152(3) Uani d . 1 . .
H H17 0.0612 0.3651 -0.0419 0.018 Uiso calc R 1 . .
C C18 0.21389(18) 0.39975(13) -0.18067(12) 0.0166(3) Uani d . 1 . .
H H18 0.1500 0.4686 -0.2009 0.020 Uiso calc R 1 . .
C C19 0.36446(17) 0.35759(13) -0.24544(11) 0.0134(3) Uani d . 1 . .
C C20 0.45742(18) 0.25694(13) -0.20997(12) 0.0153(3) Uani d . 1 . .
H H20 0.5599 0.2288 -0.2501 0.018 Uiso calc R 1 . .
C C21 0.39564(18) 0.19876(13) -0.11404(12) 0.0148(3) Uani d . 1 . .
H H21A 0.4582 0.1308 -0.0911 0.018 Uiso calc R 1 . .
C C22 0.42827(18) 0.41740(13) -0.35244(12) 0.0154(3) Uani d . 1 . .
C C23 0.01222(18) -0.10290(13) 0.19260(12) 0.0153(3) Uani d . 1 . .
H H23 -0.0121 -0.0849 0.1296 0.018 Uiso calc R 1 . .
C C24 -0.01121(18) -0.20371(13) 0.25425(12) 0.0158(3) Uani d . 1 . .
H H24 -0.0495 -0.2523 0.2325 0.019 Uiso calc R 1 . .
C C25 0.02332(17) -0.23100(12) 0.34907(11) 0.0125(3) Uani d . 1 . .
C C26 0.07689(18) -0.15443(13) 0.37961(12) 0.0160(3) Uani d . 1 . .
H H26 0.0976 -0.1688 0.4437 0.019 Uiso calc R 1 . .
C C27 0.09879(18) -0.05607(13) 0.31243(12) 0.0156(3) Uani d . 1 . .
H H27 0.1363 -0.0057 0.3326 0.019 Uiso calc R 1 . .
C C28 0.00343(17) -0.34324(12) 0.41280(11) 0.0131(3) Uani d . 1 . .

loop_
_atom_site_aniso_label
_atom_site_aniso_U_11
_atom_site_aniso_U_22
_atom_site_aniso_U_33
_atom_site_aniso_U_12
_atom_site_aniso_U_13
_atom_site_aniso_U_23
Cd1 0.01036(5) 0.01012(5) 0.00874(5) -0.00363(4) -0.00264(4) 0.00016(3)
O1 0.0118(5) 0.0192(5) 0.0162(5) -0.0038(4) -0.0054(4) -0.0029(4)
O2 0.0165(5) 0.0163(5) 0.0152(5) -0.0032(4) -0.0054(4) -0.0038(4)
O3 0.0122(5) 0.0160(5) 0.0169(5) -0.0018(4) -0.0048(4) -0.0040(4)
O4 0.0142(5) 0.0201(5) 0.0177(5) -0.0041(4) -0.0076(4) -0.0034(4)
O5 0.0164(5) 0.0272(6) 0.0148(5) -0.0095(5) -0.0039(4) 0.0046(4)
O6 0.0239(6) 0.0157(5) 0.0185(5) -0.0105(4) -0.0098(4) 0.0023(4)
O7 0.0141(5) 0.0195(6) 0.0213(6) -0.0072(5) 0.0013(4) -0.0100(4)
O8 0.0184(6) 0.0347(7) 0.0148(5) -0.0063(5) -0.0039(5) -0.0075(5)
N1 0.0138(6) 0.0132(6) 0.0125(6) -0.0055(5) -0.0033(5) 0.0003(4)
N2 0.0179(7) 0.0322(8) 0.0158(6) -0.0125(6) -0.0065(5) 0.0105(6)
N3 0.0152(6) 0.0144(6) 0.0121(6) -0.0049(5) -0.0038(5) -0.0006(4)
N4 0.0225(7) 0.0131(6) 0.0147(6) -0.0078(5) -0.0072(5) 0.0024(5)
C1 0.0128(6) 0.0106(6) 0.0138(6) -0.0055(5) -0.0045(5) 0.0017(5)
C2 0.0135(6) 0.0162(7) 0.0128(6) -0.0060(5) -0.0045(5) 0.0001(5)
C3 0.0157(7) 0.0226(8) 0.0205(7) -0.0035(6) -0.0068(6) -0.0063(6)
C4 0.0224(8) 0.0292(9) 0.0190(8) -0.0074(7) -0.0063(6) -0.0091(6)
C5 0.0207(8) 0.0278(8) 0.0155(7) -0.0132(7) -0.0078(6) 0.0014(6)
C6 0.0142(7) 0.0299(9) 0.0190(7) -0.0055(6) -0.0079(6) 0.0006(6)
C7 0.0146(7) 0.0223(8) 0.0145(7) -0.0037(6) -0.0044(6) -0.0022(6)
C8 0.0299(9) 0.0432(11) 0.0195(8) -0.0202(8) -0.0128(7) 0.0018(7)
C9 0.0119(6) 0.0136(6) 0.0109(6) -0.0049(5) -0.0029(5) 0.0016(5)
C10 0.0114(6) 0.0124(6) 0.0157(7) -0.0038(5) -0.0049(5) -0.0002(5)
C11 0.0158(7) 0.0173(7) 0.0183(7) -0.0032(6) -0.0067(6) -0.0042(6)
C12 0.0162(7) 0.0189(7) 0.0209(8) -0.0012(6) -0.0037(6) -0.0057(6)
C13 0.0130(7) 0.0150(7) 0.0246(8) -0.0029(5) -0.0067(6) -0.0004(6)
C14 0.0169(7) 0.0159(7) 0.0241(8) -0.0038(6) -0.0119(6) -0.0019(6)
C15 0.0151(7) 0.0136(7) 0.0177(7) -0.0028(5) -0.0064(6) -0.0027(5)
C16 0.0142(7) 0.0257(9) 0.0352(10) 0.0002(6) -0.0095(7) -0.0039(7)
C17 0.0117(6) 0.0170(7) 0.0145(7) -0.0040(5) -0.0029(5) 0.0015(5)
C18 0.0143(7) 0.0164(7) 0.0162(7) -0.0037(6) -0.0051(6) 0.0044(6)
C19 0.0151(7) 0.0151(7) 0.0114(6) -0.0072(5) -0.0047(5) 0.0018(5)
C20 0.0143(7) 0.0154(7) 0.0136(7) -0.0040(5) -0.0017(5) -0.0008(5)
C21 0.0154(7) 0.0129(7) 0.0144(7) -0.0029(5) -0.0042(5) 0.0002(5)
C22 0.0174(7) 0.0161(7) 0.0123(6) -0.0073(6) -0.0035(5) 0.0019(5)
C23 0.0190(7) 0.0170(7) 0.0115(6) -0.0071(6) -0.0059(5) 0.0009(5)
C24 0.0216(7) 0.0152(7) 0.0132(7) -0.0082(6) -0.0058(6) -0.0012(5)
C25 0.0124(6) 0.0117(6) 0.0123(6) -0.0037(5) -0.0033(5) 0.0012(5)
C26 0.0202(7) 0.0171(7) 0.0142(7) -0.0088(6) -0.0088(6) 0.0028(5)
C27 0.0203(7) 0.0154(7) 0.0145(7) -0.0091(6) -0.0073(6) 0.0014(5)
C28 0.0111(6) 0.0128(6) 0.0136(6) -0.0036(5) -0.0025(5) 0.0009(5)

loop_
_atom_type_symbol
_atom_type_description
_atom_type_scat_dispersion_real
_atom_type_scat_dispersion_imag
_atom_type_scat_source
C C 0.0030 0.0020 'International Tables Vol C Tables 4.2.6.8 and 6.1.1.4'
H H 0.0000 0.0000 'International Tables Vol C Tables 4.2.6.8 and 6.1.1.4'
Cd Cd -0.8080 1.2020 'International Tables Vol C Tables 4.2.6.8 and 6.1.1.4'
N N 0.0060 0.0030 'International Tables Vol C Tables 4.2.6.8 and 6.1.1.4'
O O 0.0110 0.0060 'International Tables Vol C Tables 4.2.6.8 and 6.1.1.4'

loop_
_geom_angle_atom_site_label_1
_geom_angle_atom_site_label_2
_geom_angle_atom_site_label_3
_geom_angle_site_symmetry_1
_geom_angle_site_symmetry_3
_geom_angle
_geom_angle_publ_flag
O1 Cd1 O3 . . 137.23(4) ?
O1 Cd1 O4 . . 83.65(4) ?
O1 Cd1 O7 . . 133.14(4) ?
O1 Cd1 N1 . . 99.39(4) ?
O1 Cd1 N3 . . 87.65(4) ?
O4 Cd1 O3 . . 54.71(4) ?
O7 Cd1 O3 . . 88.51(4) ?
O7 Cd1 O4 . . 143.07(4) ?
O7 Cd1 N1 . . 84.40(4) ?
O7 Cd1 N3 . . 82.88(4) ?
N1 Cd1 O3 . . 93.12(4) ?
N1 Cd1 O4 . . 93.53(4) ?
N1 Cd1 N3 . . 167.06(4) ?
N3 Cd1 O3 . . 88.91(4) ?
N3 Cd1 O4 . . 98.06(4) ?
C1 O1 Cd1 . . 105.84(9) ?
C9 O3 Cd1 . . 90.83(8) ?
C9 O4 Cd1 . . 93.27(9) ?
Cd1 O7 H71 . . 123.1(17) ?
Cd1 O7 H72 . . 127.0(17) ?
H72 O7 H71 . . 110(2) ?
H81 O8 H82 . . 103(3) ?
C17 N1 Cd1 . . 121.04(10) ?
C17 N1 C21 . . 118.25(13) ?
C21 N1 Cd1 . . 120.31(10) ?
C22 N2 H21 . . 120.3(15) ?
C22 N2 H22 . . 119.5(15) ?
H22 N2 H21 . . 119(2) ?
C23 N3 Cd1 . . 118.71(10) ?
C23 N3 C27 . . 117.68(13) ?
C27 N3 Cd1 . . 123.03(10) ?
C28 N4 H41 . . 124.1(14) ?
C28 N4 H42 . . 118.4(14) ?
H42 N4 H41 . . 117.4(19) ?
O1 C1 C2 . . 117.01(13) ?
O2 C1 O1 . . 121.75(13) ?
O2 C1 C2 . . 121.20(13) ?
C3 C2 C1 . . 119.49(14) ?
C3 C2 C7 . . 119.02(14) ?
C7 C2 C1 . . 121.47(13) ?
C2 C3 C4 . . 120.48(15) ?
C2 C3 H3 . . 119.8 ?
C4 C3 H3 . . 119.8 ?
C3 C4 H4 . . 119.6 ?
C5 C4 C3 . . 120.82(15) ?
C5 C4 H4 . . 119.6 ?
C4 C5 C6 . . 118.36(14) ?
C4 C5 C8 . . 120.82(16) ?
C6 C5 C8 . . 120.82(16) ?
C5 C6 H6 . . 119.5 ?
C7 C6 C5 . . 121.08(15) ?
C7 C6 H6 . . 119.5 ?
C2 C7 H7 . . 119.9 ?
C6 C7 C2 . . 120.24(15) ?
C6 C7 H7 . . 119.9 ?
C5 C8 H8A . . 109.5 ?
C5 C8 H8B . . 109.5 ?
C5 C8 H8C . . 109.5 ?
H8A C8 H8B . . 109.5 ?
H8A C8 H8C . . 109.5 ?
H8B C8 H8C . . 109.5 ?
O3 C9 C10 . . 119.35(13) ?
O4 C9 O3 . . 121.19(13) ?
O4 C9 C10 . . 119.45(13) ?
C11 C10 C15 . . 118.94(14) ?
C11 C10 C9 . . 120.24(13) ?
C15 C10 C9 . . 120.82(13) ?
C10 C11 H11 . . 119.8 ?
C12 C11 C10 . . 120.44(14) ?
C12 C11 H11 . . 119.8 ?
C11 C12 C13 . . 120.59(15) ?
C11 C12 H12 . . 119.7 ?
C13 C12 H12 . . 119.7 ?
C12 C13 C14 . . 118.64(14) ?
C12 C13 C16 . . 121.48(15) ?
C14 C13 C16 . . 119.87(15) ?
C13 C14 H14 . . 119.5 ?
C15 C14 C13 . . 121.06(14) ?
C15 C14 H14 . . 119.5 ?
C10 C15 H15 . . 119.9 ?
C14 C15 C10 . . 120.21(14) ?
C14 C15 H15 . . 119.9 ?
C13 C16 H16A . . 109.5 ?
C13 C16 H16B . . 109.5 ?
C13 C16 H16C . . 109.5 ?
H16A C16 H16B . . 109.5 ?
H16A C16 H16C . . 109.5 ?
H16B C16 H16C . . 109.5 ?
N1 C17 C18 . . 122.87(14) ?
N1 C17 H17 . . 118.6 ?
C18 C17 H17 . . 118.6 ?
C17 C18 C19 . . 118.55(14) ?
C17 C18 H18 . . 120.7 ?
C19 C18 H18 . . 120.7 ?
C18 C19 C22 . . 122.10(14) ?
C20 C19 C18 . . 118.62(13) ?
C20 C19 C22 . . 119.28(13) ?
C19 C20 H20 . . 120.4 ?
C21 C20 C19 . . 119.15(14) ?
C21 C20 H20 . . 120.4 ?
N1 C21 C20 . . 122.46(14) ?
N1 C21 H21A . . 118.8 ?
C20 C21 H21A . . 118.8 ?
O5 C22 N2 . . 124.40(14) ?
O5 C22 C19 . . 120.11(14) ?
N2 C22 C19 . . 115.49(13) ?
N3 C23 C24 . . 122.90(14) ?
N3 C23 H23 . . 118.5 ?
C24 C23 H23 . . 118.5 ?
C23 C24 C25 . . 119.07(14) ?
C23 C24 H24 . . 120.5 ?
C25 C24 H24 . . 120.5 ?
C24 C25 C26 . . 118.47(13) ?
C24 C25 C28 . . 118.30(13) ?
C26 C25 C28 . . 123.23(13) ?
C25 C26 H26 . . 120.7 ?
C27 C26 C25 . . 118.64(14) ?
C27 C26 H26 . . 120.7 ?
N3 C27 C26 . . 123.20(14) ?
N3 C27 H27 . . 118.4 ?
C26 C27 H27 . . 118.4 ?
O6 C28 N4 . . 123.03(14) ?
O6 C28 C25 . . 119.00(13) ?
N4 C28 C25 . . 117.97(13) ?

loop_
_geom_bond_atom_site_label_1
_geom_bond_atom_site_label_2
_geom_bond_site_symmetry_2
_geom_bond_distance
_geom_bond_publ_flag
Cd1 O1 . 2.2478(11) yes
Cd1 O3 . 2.4263(11) yes
Cd1 O4 . 2.3794(11) yes
Cd1 O7 . 2.2947(11) yes
Cd1 N1 . 2.3295(12) yes
Cd1 N3 . 2.3671(13) yes
O1 C1 . 1.2730(18) ?
O2 C1 . 1.2535(18) ?
O3 C9 . 1.2730(18) ?
O4 C9 . 1.2622(18) ?
O5 C22 . 1.2325(19) ?
O6 C28 . 1.2422(18) ?
O7 H71 . 0.79(3) ?
O7 H72 . 0.80(2) ?
O8 H81 . 0.79(3) ?
O8 H82 . 0.81(3) ?
N1 C17 . 1.3406(19) ?
N1 C21 . 1.3435(19) ?
N2 C22 . 1.333(2) ?
N2 H21 . 0.85(2) ?
N2 H22 . 0.87(2) ?
N3 C23 . 1.3425(19) ?
N3 C27 . 1.3433(19) ?
N4 C28 . 1.325(2) ?
N4 H41 . 0.87(2) ?
N4 H42 . 0.86(2) ?
C1 C2 . 1.500(2) ?
C2 C3 . 1.390(2) ?
C2 C7 . 1.392(2) ?
C3 C4 . 1.391(2) ?
C3 H3 . 0.9300 ?
C4 C5 . 1.391(2) ?
C4 H4 . 0.9300 ?
C6 C5 . 1.393(2) ?
C6 C7 . 1.388(2) ?
C6 H6 . 0.9300 ?
C7 H7 . 0.9300 ?
C8 C5 . 1.507(2) ?
C8 H8A . 0.9600 ?
C8 H8B . 0.9600 ?
C8 H8C . 0.9600 ?
C9 C10 . 1.491(2) ?
C10 C11 . 1.395(2) ?
C10 C15 . 1.396(2) ?
C11 H11 . 0.9300 ?
C12 C11 . 1.390(2) ?
C12 C13 . 1.393(2) ?
C12 H12 . 0.9300 ?
C13 C16 . 1.506(2) ?
C14 C13 . 1.393(2) ?
C14 C15 . 1.385(2) ?
C14 H14 . 0.9300 ?
C15 H15 . 0.9300 ?
C16 H16A . 0.9600 ?
C16 H16B . 0.9600 ?
C16 H16C . 0.9600 ?
C17 H17 . 0.9300 ?
C18 C17 . 1.387(2) ?
C18 C19 . 1.394(2) ?
C18 H18 . 0.9300 ?
C20 C19 . 1.387(2) ?
C20 H20 . 0.9300 ?
C21 C20 . 1.385(2) ?
C21 H21A . 0.9300 ?
C22 C19 . 1.506(2) ?
C23 C24 . 1.387(2) ?
C23 H23 . 0.9300 ?
C24 H24 . 0.9300 ?
C25 C24 . 1.391(2) ?
C26 C25 . 1.391(2) ?
C26 C27 . 1.390(2) ?
C26 H26 . 0.9300 ?
C27 H27 . 0.9300 ?
C28 C25 . 1.5077(19) ?

loop_
_geom_hbond_atom_site_label_D
_geom_hbond_atom_site_label_H
_geom_hbond_atom_site_label_A
_geom_hbond_site_symmetry_A
_geom_hbond_distance_DH
_geom_hbond_distance_HA
_geom_hbond_distance_DA
_geom_hbond_angle_DHA
_geom_hbond_publ_flag
N2 H21 O5 2_664 0.85(2) 2.05(2) 2.8990(19) 177(2) yes
N2 H22 O6 2_555 0.87(3) 2.10(3) 2.948(2) 163(2) yes
N4 H41 O8 2_556 0.87(2) 1.99(2) 2.822(2) 160(2) yes
N4 H42 O6 2_546 0.86(2) 2.05(2) 2.8979(18) 171(2) yes
O7 H71 O2 2_655 0.79(3) 1.93(3) 2.7186(19) 175(2) yes
O7 H72 O3 2_555 0.80(3) 1.97(3) 2.7690(18) 174(3) yes
O8 H81 O4 . 0.79(3) 2.21(3) 2.8767(18) 143(3) yes
O8 H82 O1 . 0.80(3) 1.93(3) 2.7269(18) 169(3) yes
C6 H6 Cg4 1_655 0.93 2.82 3.720(2) 163 yes
C14 H14 Cg3 1_455 0.93 2.78 3.6840(19) 164 yes

loop_
_geom_torsion_atom_site_label_1
_geom_torsion_atom_site_label_2
_geom_torsion_atom_site_label_3
_geom_torsion_atom_site_label_4
_geom_torsion_site_symmetry_1
_geom_torsion_site_symmetry_2
_geom_torsion_site_symmetry_3
_geom_torsion_site_symmetry_4
_geom_torsion
_geom_torsion_publ_flag
O3 Cd1 O1 C1 . . . . 178.82(8) ?
O4 Cd1 O1 C1 . . . . -168.65(9) ?
O7 Cd1 O1 C1 . . . . 15.00(11) ?
N1 Cd1 O1 C1 . . . . -76.11(9) ?
N3 Cd1 O1 C1 . . . . 92.97(9) ?
O1 Cd1 O3 C9 . . . . 15.18(11) ?
O4 Cd1 O3 C9 . . . . -0.14(8) ?
O7 Cd1 O3 C9 . . . . -176.56(9) ?
N1 Cd1 O3 C9 . . . . -92.25(9) ?
N3 Cd1 O3 C9 . . . . 100.53(9) ?
O1 Cd1 O4 C9 . . . . -169.47(9) ?
O3 Cd1 O4 C9 . . . . 0.14(8) ?
O7 Cd1 O4 C9 . . . . 6.09(12) ?
N1 Cd1 O4 C9 . . . . 91.47(9) ?
N3 Cd1 O4 C9 . . . . -82.76(9) ?
O1 Cd1 N1 C17 . . . . -98.58(11) ?
O1 Cd1 N1 C21 . . . . 88.82(11) ?
O3 Cd1 N1 C17 . . . . 40.37(11) ?
O3 Cd1 N1 C21 . . . . -132.23(11) ?
O4 Cd1 N1 C17 . . . . -14.44(11) ?
O4 Cd1 N1 C21 . . . . 172.96(11) ?
O7 Cd1 N1 C17 . . . . 128.57(12) ?
O7 Cd1 N1 C21 . . . . -44.04(11) ?
N3 Cd1 N1 C17 . . . . 139.16(18) ?
N3 Cd1 N1 C21 . . . . -33.4(3) ?
O1 Cd1 N3 C23 . . . . -178.51(11) ?
O1 Cd1 N3 C27 . . . . -7.44(12) ?
O3 Cd1 N3 C23 . . . . 44.13(11) ?
O3 Cd1 N3 C27 . . . . -144.80(12) ?
O4 Cd1 N3 C23 . . . . 98.24(11) ?
O4 Cd1 N3 C27 . . . . -90.69(12) ?
O7 Cd1 N3 C23 . . . . -44.50(11) ?
O7 Cd1 N3 C27 . . . . 126.57(12) ?
N1 Cd1 N3 C23 . . . . -55.1(2) ?
N1 Cd1 N3 C27 . . . . 115.9(2) ?
Cd1 N1 C17 C18 . . . . -170.02(12) ?
C21 N1 C17 C18 . . . . 2.7(2) ?
Cd1 N1 C21 C20 . . . . 170.65(11) ?
C17 N1 C21 C20 . . . . -2.2(2) ?
Cd1 N3 C23 C24 . . . . 169.79(12) ?
C27 N3 C23 C24 . . . . -1.8(2) ?
Cd1 N3 C27 C26 . . . . -170.25(12) ?
C23 N3 C27 C26 . . . . 0.9(2) ?
Cd1 O1 C1 O2 . . . . 7.16(16) ?
Cd1 O1 C1 C2 . . . . -170.52(10) ?
Cd1 O3 C9 O4 . . . . 0.24(14) ?
Cd1 O3 C9 C10 . . . . 179.43(11) ?
Cd1 O4 C9 O3 . . . . -0.25(14) ?
Cd1 O4 C9 C10 . . . . -179.43(11) ?
O1 C1 C2 C3 . . . . -9.6(2) ?
O1 C1 C2 C7 . . . . 168.54(14) ?
O2 C1 C2 C3 . . . . 172.66(14) ?
O2 C1 C2 C7 . . . . -9.2(2) ?
C1 C2 C3 C4 . . . . 177.80(14) ?
C7 C2 C3 C4 . . . . -0.4(2) ?
C1 C2 C7 C6 . . . . -177.67(14) ?
C3 C2 C7 C6 . . . . 0.5(2) ?
C2 C3 C4 C5 . . . . 0.0(3) ?
C3 C4 C5 C6 . . . . 0.3(3) ?
C3 C4 C5 C8 . . . . -179.23(16) ?
C5 C6 C7 C2 . . . . -0.2(2) ?
C7 C6 C5 C4 . . . . -0.2(2) ?
C7 C6 C5 C8 . . . . 179.32(15) ?
O3 C9 C10 C11 . . . . 159.36(14) ?
O3 C9 C10 C15 . . . . -20.3(2) ?
O4 C9 C10 C11 . . . . -21.4(2) ?
O4 C9 C10 C15 . . . . 158.92(14) ?
C9 C10 C11 C12 . . . . -176.66(14) ?
C15 C10 C11 C12 . . . . 3.0(2) ?
C9 C10 C15 C14 . . . . 177.96(14) ?
C11 C10 C15 C14 . . . . -1.7(2) ?
C13 C12 C11 C10 . . . . -1.2(2) ?
C11 C12 C13 C14 . . . . -1.9(2) ?
C11 C12 C13 C16 . . . . 176.95(15) ?
C15 C14 C13 C12 . . . . 3.3(2) ?
C15 C14 C13 C16 . . . . -175.65(15) ?
C13 C14 C15 C10 . . . . -1.5(2) ?
C19 C18 C17 N1 . . . . -0.4(2) ?
C17 C18 C19 C20 . . . . -2.6(2) ?
C17 C18 C19 C22 . . . . 177.02(14) ?
C21 C20 C19 C18 . . . . 3.1(2) ?
C21 C20 C19 C22 . . . . -176.49(13) ?
N1 C21 C20 C19 . . . . -0.8(2) ?
O5 C22 C19 C18 . . . . 145.44(16) ?
O5 C22 C19 C20 . . . . -35.0(2) ?
N2 C22 C19 C18 . . . . -34.9(2) ?
N2 C22 C19 C20 . . . . 144.70(15) ?
N3 C23 C24 C25 . . . . 0.6(2) ?
C26 C25 C24 C23 . . . . 1.5(2) ?
C28 C25 C24 C23 . . . . -177.50(14) ?
C27 C26 C25 C24 . . . . -2.2(2) ?
C27 C26 C25 C28 . . . . 176.66(14) ?
C25 C26 C27 N3 . . . . 1.1(2) ?
O6 C28 C25 C24 . . . . 3.6(2) ?
O6 C28 C25 C26 . . . . -175.30(14) ?
N4 C28 C25 C24 . . . . -176.55(14) ?
N4 C28 C25 C26 . . . . 4.5(2) ?
